data_7005733
loop_
_publ_author_name
'Takamizawa, Satoshi'
'Kohbara, Masa-aki'

_publ_section_title
;
 Closed-pore crystal capable of adsorbing CO2 onto isolated cavities
 generated by disorderly mixing of substituents on host skeleton.
;
_journal_issue 33
_journal_name_full 'Dalton transactions (Cambridge, England : 2003)'
_journal_page_first 3640
_journal_page_last 3645
_journal_paper_doi 10.1039/b704977c
_journal_year 2007
_chemical_formula_sum 'C35 H30 N2 O8 Rh2'
_chemical_formula_weight 812.43
_chemical_name_systematic
;
?
;
_space_group_IT_number 2
_symmetry_cell_setting triclinic
_symmetry_space_group_name_Hall '-P 1'
_symmetry_space_group_name_H-M 'P -1'
_atom_sites_solution_hydrogens geom
_atom_sites_solution_primary direct
_atom_sites_solution_secondary difmap
_audit_creation_method SHELXL-97
_cell_angle_alpha 80.483(3)
_cell_angle_beta 80.585(3)
_cell_angle_gamma 88.619(3)
_cell_formula_units_Z 2
_cell_length_a 10.5247(16)
_cell_length_b 10.5607(16)
_cell_length_c 15.696(2)
_cell_measurement_temperature 298
_cell_volume 1697.4(4)
_computing_cell_refinement 'Bruker SMART'
_computing_data_collection 'Bruker SMART'
_computing_data_reduction 'Bruker SAINT'
_computing_molecular_graphics 'Bruker SHELXTL'
_computing_publication_material 'Bruker SHELXTL'
_computing_structure_refinement 'SHELXL-97 (Sheldrick, 1997)'
_computing_structure_solution 'SHELXS-97 (Sheldrick, 1990)'
_diffrn_ambient_temperature 298
_diffrn_detector_area_resol_mean 8.366
_diffrn_measured_fraction_theta_full 0.983
_diffrn_measured_fraction_theta_max 0.983
_diffrn_measurement_device_type 'CCD area detector'
_diffrn_measurement_method 'phi and omega scans'
_diffrn_radiation_monochromator graphite
_diffrn_radiation_source 'fine-focus sealed tube'
_diffrn_radiation_type MoK\a
_diffrn_radiation_wavelength 0.71073
_diffrn_reflns_av_R_equivalents 0.0213
_diffrn_reflns_av_sigmaI/netI 0.0484
_diffrn_reflns_limit_h_max 13
_diffrn_reflns_limit_h_min -14
_diffrn_reflns_limit_k_max 14
_diffrn_reflns_limit_k_min -13
_diffrn_reflns_limit_l_max 16
_diffrn_reflns_limit_l_min -20
_diffrn_reflns_number 12611
_diffrn_reflns_theta_full 28.31
_diffrn_reflns_theta_max 28.31
_diffrn_reflns_theta_min 1.33
_exptl_absorpt_coefficient_mu 1.025
_exptl_absorpt_correction_T_max 0.9601
_exptl_absorpt_correction_T_min 0.5783
_exptl_absorpt_correction_type empirical
_exptl_absorpt_process_details
;
SADABS; sheldrick, 1996
;
_exptl_crystal_colour red
_exptl_crystal_density_diffrn 1.590
_exptl_crystal_density_method 'not measured'
_exptl_crystal_description plate
_exptl_crystal_F_000 816
_exptl_crystal_size_max 0.60
_exptl_crystal_size_mid 0.50
_exptl_crystal_size_min 0.04
_refine_diff_density_max 0.920
_refine_diff_density_min -0.447
_refine_diff_density_rms 0.094
_refine_ls_extinction_method none
_refine_ls_goodness_of_fit_ref 1.035
_refine_ls_hydrogen_treatment constr
_refine_ls_matrix_type full
_refine_ls_number_parameters 456
_refine_ls_number_reflns 8279
_refine_ls_number_restraints 607
_refine_ls_restrained_S_all 1.045
_refine_ls_R_factor_all 0.0542
_refine_ls_R_factor_gt 0.0391
_refine_ls_shift/su_max 0.001
_refine_ls_shift/su_mean 0.000
_refine_ls_structure_factor_coef Fsqd
_refine_ls_weighting_details 'calc w=1/[\s^2^(Fo^2^)+(0.0416P)^2^+0.6179P] where P=(Fo^2^+2Fc^2^)/3'
_refine_ls_weighting_scheme calc
_refine_ls_wR_factor_gt 0.0846
_refine_ls_wR_factor_ref 0.0974
_reflns_number_gt 6518
_reflns_number_total 8279
_reflns_threshold_expression >2sigma(I)
_cod_data_source_file b704977c.txt
_cod_data_source_block 51019k1
_cod_depositor_comments
;
The following automatic conversions were performed:
'_symmetry_cell_setting' value 'Triclinic' changed to 'triclinic'
according to '/home/saulius/struct/CIF-dictionaries/cif_core.dic'
dictionary named 'cif_core.dic' version 2.4.1 from 2010-06-29.

Automatic conversion script
Id: cif_fix_enum 1527 2010-12-29 10:47:43Z saulius 
;
_cod_original_sg_symbol_H-M P-1
_cod_database_code 7005733

loop_
_symmetry_equiv_pos_as_xyz
'x, y, z'
'-x, -y, -z'

loop_
_atom_site_label
_atom_site_type_symbol
_atom_site_fract_x
_atom_site_fract_y
_atom_site_fract_z
_atom_site_U_iso_or_equiv
_atom_site_adp_type
_atom_site_occupancy
_atom_site_symmetry_multiplicity
_atom_site_calc_flag
_atom_site_refinement_flags
_atom_site_disorder_assembly
_atom_site_disorder_group
C1 C 0.3725(3) 1.2140(3) 0.0104(2) 0.0381(7) Uani 1 1 d U . .
C2 C 0.3019(4) 1.3353(3) 0.0185(2) 0.0459(8) Uani 1 1 d U . .
C3 C 0.1833(5) 1.3360(5) 0.0721(3) 0.0727(13) Uani 1 1 d U . .
H3 H 0.1467 1.2588 0.1022 0.087 Uiso 1 1 calc R . .
C4 C 0.1189(6) 1.4493(6) 0.0812(4) 0.0945(17) Uani 1 1 d U . .
H4 H 0.0386 1.4483 0.1164 0.113 Uiso 1 1 calc R . .
C5 C 0.1733(6) 1.5630(5) 0.0384(4) 0.0927(16) Uani 1 1 d U . .
H5 H 0.1314 1.6398 0.0461 0.111 Uiso 1 1 calc R . .
C6 C 0.2873(6) 1.5645(5) -0.0148(4) 0.0908(16) Uani 1 1 d U . .
H6 H 0.3226 1.6423 -0.0448 0.109 Uiso 1 1 calc R . .
C7 C 0.3527(5) 1.4515(4) -0.0254(3) 0.0720(13) Uani 1 1 d U . .
H7 H 0.4316 1.4540 -0.0624 0.086 Uiso 1 1 calc R . .
C8 C 0.6132(3) 1.0423(3) 0.1293(2) 0.0382(8) Uani 1 1 d U . .
C9 C 0.6761(4) 1.0730(3) 0.2014(2) 0.0419(8) Uani 1 1 d U . .
C10 C 0.7881(4) 1.1447(4) 0.1823(3) 0.0541(10) Uani 1 1 d U . .
H10 H 0.8241 1.1725 0.1242 0.065 Uiso 1 1 calc R . .
C11 C 0.8474(5) 1.1754(5) 0.2484(3) 0.0656(12) Uani 1 1 d U . .
H11 H 0.9229 1.2237 0.2350 0.079 Uiso 1 1 calc R . .
C12 C 0.7940(5) 1.1341(5) 0.3346(3) 0.0715(13) Uani 1 1 d U . .
H12 H 0.8335 1.1540 0.3796 0.086 Uiso 1 1 calc R . .
C13 C 0.6828(5) 1.0637(5) 0.3534(3) 0.0720(13) Uani 1 1 d U . .
H13 H 0.6464 1.0365 0.4115 0.086 Uiso 1 1 calc R . .
C14 C 0.6243(4) 1.0329(4) 0.2876(2) 0.0591(11) Uani 1 1 d U . .
H14 H 0.5490 0.9844 0.3014 0.071 Uiso 1 1 calc R . .
C15 C 0.2201(3) 0.5513(3) 0.5430(2) 0.0426(8) Uani 1 1 d U . .
C16 C 0.3418(4) 0.5889(4) 0.5697(3) 0.0537(10) Uani 1 1 d U . .
C17 C 0.4357(4) 0.6557(5) 0.5098(4) 0.0722(13) Uani 1 1 d U . .
H17 H 0.4249 0.6778 0.4515 0.087 Uiso 1 1 calc R . .
C18 C 0.5475(5) 0.6904(6) 0.5367(5) 0.0947(17) Uani 1 1 d U . .
H18 H 0.6126 0.7350 0.4965 0.114 Uiso 1 1 calc R . .
C19 C 0.5608(6) 0.6584(6) 0.6227(5) 0.1072(19) Uani 1 1 d U . .
H19 H 0.6357 0.6822 0.6403 0.129 Uiso 1 1 calc R . .
C20 C 0.4686(6) 0.5930(6) 0.6834(4) 0.1037(18) Uani 1 1 d U . .
H20 H 0.4791 0.5730 0.7418 0.124 Uiso 1 1 calc R . .
C21 C 0.3585(5) 0.5570(5) 0.6561(4) 0.0799(14) Uani 1 1 d U . .
H21 H 0.2947 0.5105 0.6964 0.096 Uiso 1 1 calc R . .
C22 C -0.0902(3) 0.7048(3) 0.5614(2) 0.0374(7) Uani 1 1 d U . .
C23 C -0.1404(3) 0.8217(3) 0.5973(2) 0.0385(8) Uani 1 1 d U . .
C24 C -0.1846(4) 0.8152(4) 0.6861(2) 0.0471(9) Uani 1 1 d U . .
H24 H -0.1764 0.7391 0.7242 0.057 Uiso 1 1 calc R . .
C25 C -0.2404(4) 0.9203(4) 0.7184(3) 0.0574(10) Uani 1 1 d U . .
H25 H -0.2713 0.9147 0.7779 0.069 Uiso 1 1 calc R . .
C26 C -0.2502(4) 1.0327(4) 0.6631(3) 0.0604(11) Uani 1 1 d U . .
H26 H -0.2887 1.1033 0.6851 0.073 Uiso 1 1 calc R . .
C27 C -0.2039(4) 1.0426(4) 0.5751(3) 0.0600(11) Uani 1 1 d U . .
H27 H -0.2093 1.1202 0.5380 0.072 Uiso 1 1 calc R . .
C28 C -0.1492(4) 0.9369(4) 0.5419(2) 0.0495(9) Uani 1 1 d U . .
H28 H -0.1183 0.9432 0.4824 0.059 Uiso 1 1 calc R . .
C29 C 0.3146(3) 0.7219(3) 0.2012(2) 0.0393(8) Uani 1 1 d U . .
H29 H 0.4018 0.7035 0.1884 0.047 Uiso 1 1 calc R . .
C30 C 0.2402(3) 0.6500(3) 0.2711(2) 0.0397(8) Uani 1 1 d U . .
H30 H 0.2777 0.5825 0.3042 0.048 Uiso 1 1 calc R . .
C31 C 0.0616(3) 0.7674(3) 0.2417(2) 0.0412(8) Uani 1 1 d U . .
C32 C 0.1377(3) 0.8392(3) 0.1681(2) 0.0384(8) Uani 1 1 d U . .
C33A C -0.0826(6) 0.7891(7) 0.2607(4) 0.0563(17) Uani 0.870(6) 1 d PU . .
H33A H -0.0991 0.8807 0.2512 0.068 Uiso 0.870(6) 1 calc PR . .
H33B H -0.1133 0.7564 0.3220 0.068 Uiso 0.870(6) 1 calc PR . .
C34A C -0.1590(6) 0.7255(7) 0.2051(4) 0.094(2) Uani 0.870(6) 1 d PU . .
H34A H -0.1372 0.7648 0.1449 0.141 Uiso 0.870(6) 1 calc PR . .
H34B H -0.2495 0.7358 0.2244 0.141 Uiso 0.870(6) 1 calc PR . .
H34C H -0.1387 0.6357 0.2108 0.141 Uiso 0.870(6) 1 calc PR . .
C35A C 0.0809(7) 0.9397(10) 0.1059(5) 0.0546(19) Uani 0.870(6) 1 d PU . .
H35A H 0.1411 0.9601 0.0526 0.082 Uiso 0.870(6) 1 calc PR . .
H35B H 0.0628 1.0155 0.1320 0.082 Uiso 0.870(6) 1 calc PR . .
H35C H 0.0026 0.9076 0.0933 0.082 Uiso 0.870(6) 1 calc PR . .
C33B C 0.058(5) 0.939(7) 0.120(4) 0.043(5) Uani 0.130(6) 1 d PDU . .
H33C H 0.1131 0.9981 0.0769 0.052 Uiso 0.130(6) 1 calc PR . .
H33D H 0.0069 0.9873 0.1612 0.052 Uiso 0.130(6) 1 calc PR . .
C34B C -0.033(3) 0.861(3) 0.075(2) 0.060(7) Uani 0.130(6) 1 d PDU . .
H34D H 0.0114 0.8478 0.0185 0.090 Uiso 0.130(6) 1 calc PR . .
H34E H -0.1103 0.9090 0.0677 0.090 Uiso 0.130(6) 1 calc PR . .
H34F H -0.0549 0.7793 0.1108 0.090 Uiso 0.130(6) 1 calc PR . .
C35B C -0.065(4) 0.807(4) 0.287(2) 0.035(6) Uani 0.130(6) 1 d PU . .
H35D H -0.1263 0.7383 0.2956 0.053 Uiso 0.130(6) 1 calc PR . .
H35E H -0.0962 0.8814 0.2526 0.053 Uiso 0.130(6) 1 calc PR . .
H35F H -0.0554 0.8275 0.3433 0.053 Uiso 0.130(6) 1 calc PR . .
N1 N 0.2641(3) 0.8188(3) 0.15046(17) 0.0366(6) Uani 1 1 d U . .
N2 N 0.1142(3) 0.6743(3) 0.29356(18) 0.0404(7) Uani 1 1 d U . .
O1 O 0.3232(2) 1.1117(2) 0.05585(15) 0.0416(6) Uani 1 1 d U . .
O2 O 0.4792(2) 1.2211(2) -0.04101(15) 0.0433(6) Uani 1 1 d U . .
O3 O 0.6665(2) 1.0874(2) 0.05200(14) 0.0432(6) Uani 1 1 d U . .
O4 O 0.5114(2) 0.9754(2) 0.14859(14) 0.0425(6) Uani 1 1 d U . .
O5 O 0.2018(2) 0.5968(2) 0.46575(16) 0.0462(6) Uani 1 1 d U . .
O6 O 0.1437(2) 0.4794(2) 0.59966(16) 0.0458(6) Uani 1 1 d U . .
O7 O -0.0999(2) 0.6005(2) 0.61436(15) 0.0441(6) Uani 1 1 d U . .
O8 O -0.0424(2) 0.7182(2) 0.48055(15) 0.0444(6) Uani 1 1 d U . .
Rh1 Rh 0.41634(2) 0.94114(2) 0.051355(15) 0.03235(8) Uani 1 1 d U . .
Rh2 Rh 0.03132(2) 0.56237(2) 0.428668(16) 0.03433(8) Uani 1 1 d U . .

loop_
_atom_site_aniso_label
_atom_site_aniso_U_11
_atom_site_aniso_U_22
_atom_site_aniso_U_33
_atom_site_aniso_U_23
_atom_site_aniso_U_13
_atom_site_aniso_U_12
C1 0.0446(19) 0.0362(17) 0.0302(16) -0.0028(13) 0.0006(14) 0.0018(14)
C2 0.054(2) 0.0354(18) 0.0475(19) -0.0077(15) -0.0060(16) 0.0082(16)
C3 0.075(3) 0.057(3) 0.074(3) -0.005(2) 0.015(2) 0.021(2)
C4 0.089(3) 0.082(3) 0.100(4) -0.015(3) 0.018(3) 0.034(3)
C5 0.103(4) 0.057(3) 0.119(4) -0.025(3) -0.013(3) 0.028(3)
C6 0.092(3) 0.045(2) 0.130(4) -0.004(3) -0.013(3) 0.005(2)
C7 0.065(3) 0.044(2) 0.099(3) 0.000(2) -0.005(2) 0.006(2)
C8 0.0435(19) 0.0384(18) 0.0295(15) -0.0038(13) 0.0009(14) 0.0050(15)
C9 0.0479(19) 0.0396(18) 0.0356(17) -0.0031(14) -0.0037(15) 0.0086(15)
C10 0.058(2) 0.055(2) 0.049(2) -0.0048(18) -0.0084(18) -0.0010(19)
C11 0.068(3) 0.068(3) 0.062(2) -0.005(2) -0.017(2) -0.009(2)
C12 0.081(3) 0.083(3) 0.058(2) -0.017(2) -0.027(2) 0.000(3)
C13 0.076(3) 0.098(3) 0.042(2) -0.010(2) -0.011(2) -0.002(3)
C14 0.061(2) 0.077(3) 0.0383(19) -0.0087(19) -0.0049(18) -0.006(2)
C15 0.0375(18) 0.0382(18) 0.0486(19) -0.0081(16) 0.0046(15) 0.0009(15)
C16 0.041(2) 0.051(2) 0.069(2) -0.0166(19) -0.0034(18) -0.0008(17)
C17 0.049(2) 0.071(3) 0.094(3) -0.019(2) 0.005(2) -0.016(2)
C18 0.061(3) 0.095(4) 0.124(4) -0.017(3) -0.001(3) -0.026(3)
C19 0.070(3) 0.122(4) 0.135(4) -0.024(4) -0.028(3) -0.023(3)
C20 0.083(3) 0.125(4) 0.110(4) -0.015(3) -0.039(3) -0.012(3)
C21 0.064(3) 0.092(3) 0.087(3) -0.012(3) -0.023(2) -0.011(3)
C22 0.0339(17) 0.0371(17) 0.0374(17) -0.0037(14) 0.0035(13) -0.0029(14)
C23 0.0364(17) 0.0392(18) 0.0381(17) -0.0084(14) 0.0013(14) -0.0017(14)
C24 0.058(2) 0.046(2) 0.0364(18) -0.0072(16) -0.0019(16) -0.0026(17)
C25 0.075(3) 0.058(2) 0.040(2) -0.0209(18) 0.0016(18) 0.002(2)
C26 0.075(3) 0.053(2) 0.057(2) -0.028(2) -0.003(2) 0.008(2)
C27 0.081(3) 0.039(2) 0.058(2) -0.0096(18) -0.003(2) 0.006(2)
C28 0.064(2) 0.0394(19) 0.0405(19) -0.0065(16) 0.0054(17) 0.0030(17)
C29 0.0384(18) 0.0401(18) 0.0315(16) 0.0025(14) 0.0085(13) 0.0039(14)
C30 0.0392(18) 0.0349(17) 0.0366(17) 0.0042(14) 0.0083(14) 0.0024(14)
C31 0.0439(19) 0.0357(17) 0.0377(17) 0.0000(14) 0.0066(14) -0.0024(15)
C32 0.0426(18) 0.0352(17) 0.0322(16) 0.0010(13) 0.0025(14) -0.0024(14)
C33A 0.045(3) 0.058(3) 0.054(4) 0.011(3) 0.006(3) 0.004(2)
C34A 0.063(4) 0.109(5) 0.105(5) 0.006(4) -0.020(3) -0.020(3)
C35A 0.046(4) 0.058(3) 0.049(4) 0.014(3) 0.000(3) 0.008(3)
C33B 0.045(7) 0.045(7) 0.037(7) -0.002(6) -0.003(6) 0.000(6)
C34B 0.061(9) 0.065(9) 0.053(9) -0.003(7) -0.011(7) 0.005(8)
C35B 0.031(9) 0.037(9) 0.034(9) -0.001(7) -0.002(7) 0.003(7)
N1 0.0405(16) 0.0346(15) 0.0284(13) 0.0018(11) 0.0063(11) -0.0015(12)
N2 0.0429(16) 0.0348(15) 0.0344(14) 0.0034(12) 0.0115(12) -0.0024(13)
O1 0.0466(14) 0.0334(12) 0.0361(12) 0.0009(10) 0.0113(10) 0.0054(10)
O2 0.0496(14) 0.0317(12) 0.0394(13) 0.0027(10) 0.0109(11) 0.0020(11)
O3 0.0494(14) 0.0485(14) 0.0275(11) -0.0016(10) 0.0033(10) -0.0084(12)
O4 0.0474(14) 0.0496(15) 0.0255(11) 0.0009(10) 0.0022(10) -0.0052(12)
O5 0.0393(14) 0.0480(15) 0.0446(14) -0.0012(12) 0.0084(11) -0.0105(11)
O6 0.0422(14) 0.0474(15) 0.0423(13) 0.0043(11) -0.0014(11) -0.0076(11)
O7 0.0522(15) 0.0370(13) 0.0347(12) -0.0015(10) 0.0128(11) 0.0004(11)
O8 0.0538(15) 0.0343(13) 0.0368(13) -0.0024(10) 0.0134(11) 0.0010(11)
Rh1 0.03909(15) 0.02928(14) 0.02224(13) 0.00267(10) 0.00711(10) -0.00079(11)
Rh2 0.03551(15) 0.03085(14) 0.02951(14) 0.00072(10) 0.01043(10) -0.00333(11)

loop_
_atom_type_symbol
_atom_type_description
_atom_type_scat_dispersion_real
_atom_type_scat_dispersion_imag
_atom_type_scat_source
C C 0.0033 0.0016 'International Tables Vol C Tables 4.2.6.8 and 6.1.1.4'
H H 0.0000 0.0000 'International Tables Vol C Tables 4.2.6.8 and 6.1.1.4'
N N 0.0061 0.0033 'International Tables Vol C Tables 4.2.6.8 and 6.1.1.4'
O O 0.0106 0.0060 'International Tables Vol C Tables 4.2.6.8 and 6.1.1.4'
Rh Rh -1.1178 0.9187 'International Tables Vol C Tables 4.2.6.8 and 6.1.1.4'

loop_
_geom_angle_atom_site_label_1
_geom_angle_atom_site_label_2
_geom_angle_atom_site_label_3
_geom_angle
_geom_angle_site_symmetry_1
_geom_angle_site_symmetry_3
_geom_angle_publ_flag
O1 C1 O2 124.9(3) . . ?
O1 C1 C2 117.9(3) . . ?
O2 C1 C2 117.2(3) . . ?
C7 C2 C3 117.8(4) . . ?
C7 C2 C1 121.3(4) . . ?
C3 C2 C1 121.0(4) . . ?
C4 C3 C2 121.0(5) . . ?
C5 C4 C3 119.8(5) . . ?
C6 C5 C4 120.3(5) . . ?
C5 C6 C7 120.7(5) . . ?
C2 C7 C6 120.5(5) . . ?
O4 C8 O3 124.9(3) . . ?
O4 C8 C9 118.6(3) . . ?
O3 C8 C9 116.5(3) . . ?
C14 C9 C10 118.8(4) . . ?
C14 C9 C8 121.4(3) . . ?
C10 C9 C8 119.9(3) . . ?
C9 C10 C11 120.7(4) . . ?
C12 C11 C10 119.7(4) . . ?
C13 C12 C11 119.6(4) . . ?
C12 C13 C14 120.7(4) . . ?
C13 C14 C9 120.6(4) . . ?
O6 C15 O5 125.9(3) . . ?
O6 C15 C16 117.0(4) . . ?
O5 C15 C16 117.1(3) . . ?
C17 C16 C21 119.9(4) . . ?
C17 C16 C15 120.7(4) . . ?
C21 C16 C15 119.4(4) . . ?
C16 C17 C18 119.4(5) . . ?
C19 C18 C17 119.4(5) . . ?
C20 C19 C18 122.3(6) . . ?
C19 C20 C21 118.1(6) . . ?
C16 C21 C20 120.9(5) . . ?
O7 C22 O8 125.7(3) . . ?
O7 C22 C23 116.6(3) . . ?
O8 C22 C23 117.7(3) . . ?
C28 C23 C24 119.0(3) . . ?
C28 C23 C22 120.5(3) . . ?
C24 C23 C22 120.5(3) . . ?
C25 C24 C23 120.6(4) . . ?
C26 C25 C24 119.9(4) . . ?
C25 C26 C27 120.6(4) . . ?
C26 C27 C28 119.8(4) . . ?
C27 C28 C23 120.1(3) . . ?
N1 C29 C30 121.2(3) . . ?
N2 C30 C29 121.8(3) . . ?
N2 C31 C32 120.5(3) . . ?
N2 C31 C35B 110.6(16) . . ?
C32 C31 C35B 126.1(16) . . ?
N2 C31 C33A 118.7(4) . . ?
C32 C31 C33A 120.7(4) . . ?
C35B C31 C33A 20.8(14) . . ?
N1 C32 C31 120.8(3) . . ?
N1 C32 C35A 117.2(3) . . ?
C31 C32 C35A 122.1(4) . . ?
N1 C32 C33B 128(2) . . ?
C31 C32 C33B 111(2) . . ?
C35A C32 C33B 12(2) . . ?
C31 C33A C34A 114.0(5) . . ?
C32 C33B C34B 106(4) . . ?
C32 N1 C29 117.9(3) . . ?
C32 N1 Rh1 128.4(2) . . ?
C29 N1 Rh1 113.4(2) . . ?
C31 N2 C30 117.5(3) . . ?
C31 N2 Rh2 130.1(2) . . ?
C30 N2 Rh2 111.7(2) . . ?
C1 O1 Rh1 120.5(2) . . ?
C1 O2 Rh1 119.0(2) . 2_675 ?
C8 O3 Rh1 119.8(2) . 2_675 ?
C8 O4 Rh1 119.5(2) . . ?
C15 O5 Rh2 119.1(2) . . ?
C15 O6 Rh2 119.0(2) . 2_566 ?
C22 O7 Rh2 119.1(2) . 2_566 ?
C22 O8 Rh2 119.3(2) . . ?
O2 Rh1 O3 89.32(10) 2_675 2_675 ?
O2 Rh1 O1 175.57(8) 2_675 . ?
O3 Rh1 O1 90.98(10) 2_675 . ?
O2 Rh1 O4 89.92(11) 2_675 . ?
O3 Rh1 O4 175.66(8) 2_675 . ?
O1 Rh1 O4 89.45(10) . . ?
O2 Rh1 N1 88.17(9) 2_675 . ?
O3 Rh1 N1 92.78(10) 2_675 . ?
O1 Rh1 N1 96.22(9) . . ?
O4 Rh1 N1 91.47(9) . . ?
O2 Rh1 Rh1 88.65(6) 2_675 2_675 ?
O3 Rh1 Rh1 87.92(6) 2_675 2_675 ?
O1 Rh1 Rh1 86.94(6) . 2_675 ?
O4 Rh1 Rh1 87.78(6) . 2_675 ?
N1 Rh1 Rh1 176.74(7) . 2_675 ?
O7 Rh2 O5 91.76(11) 2_566 . ?
O7 Rh2 O8 175.83(9) 2_566 . ?
O5 Rh2 O8 88.38(11) . . ?
O7 Rh2 O6 88.26(10) 2_566 2_566 ?
O5 Rh2 O6 175.86(9) . 2_566 ?
O8 Rh2 O6 91.30(10) . 2_566 ?
O7 Rh2 N2 88.30(9) 2_566 . ?
O5 Rh2 N2 86.73(10) . . ?
O8 Rh2 N2 95.87(10) . . ?
O6 Rh2 N2 97.41(10) 2_566 . ?
O7 Rh2 Rh2 88.48(6) 2_566 2_566 ?
O5 Rh2 Rh2 87.87(7) . 2_566 ?
O8 Rh2 Rh2 87.36(7) . 2_566 ?
O6 Rh2 Rh2 87.99(7) 2_566 2_566 ?
N2 Rh2 Rh2 173.62(8) . 2_566 ?

loop_
_geom_bond_atom_site_label_1
_geom_bond_atom_site_label_2
_geom_bond_distance
_geom_bond_site_symmetry_2
_geom_bond_publ_flag
C1 O1 1.263(4) . ?
C1 O2 1.267(4) . ?
C1 C2 1.478(5) . ?
C2 C7 1.377(5) . ?
C2 C3 1.387(5) . ?
C3 C4 1.377(6) . ?
C4 C5 1.365(7) . ?
C5 C6 1.343(7) . ?
C6 C7 1.383(6) . ?
C8 O4 1.265(4) . ?
C8 O3 1.270(4) . ?
C8 C9 1.482(5) . ?
C9 C14 1.375(5) . ?
C9 C10 1.380(5) . ?
C10 C11 1.380(6) . ?
C11 C12 1.380(6) . ?
C12 C13 1.366(6) . ?
C13 C14 1.372(6) . ?
C15 O6 1.259(4) . ?
C15 O5 1.272(4) . ?
C15 C16 1.493(5) . ?
C16 C17 1.368(6) . ?
C16 C21 1.381(6) . ?
C17 C18 1.390(7) . ?
C18 C19 1.366(8) . ?
C19 C20 1.356(8) . ?
C20 C21 1.382(7) . ?
C22 O7 1.261(4) . ?
C22 O8 1.273(4) . ?
C22 C23 1.491(5) . ?
C23 C28 1.383(5) . ?
C23 C24 1.387(5) . ?
C24 C25 1.375(5) . ?
C25 C26 1.362(6) . ?
C26 C27 1.375(6) . ?
C27 C28 1.383(5) . ?
C29 N1 1.344(4) . ?
C29 C30 1.367(4) . ?
C30 N2 1.344(4) . ?
C31 N2 1.339(5) . ?
C31 C32 1.409(4) . ?
C31 C35B 1.50(4) . ?
C31 C33A 1.518(8) . ?
C32 N1 1.334(4) . ?
C32 C35A 1.502(11) . ?
C32 C33B 1.51(8) . ?
C33A C34A 1.520(9) . ?
C33B C34B 1.60(2) . ?
N1 Rh1 2.297(2) . ?
N2 Rh2 2.296(3) . ?
O1 Rh1 2.036(2) . ?
O2 Rh1 2.028(2) 2_675 ?
O3 Rh1 2.030(2) 2_675 ?
O4 Rh1 2.040(2) . ?
O5 Rh2 2.033(3) . ?
O6 Rh2 2.039(2) 2_566 ?
O7 Rh2 2.025(2) 2_566 ?
O8 Rh2 2.037(2) . ?
Rh1 O2 2.028(2) 2_675 ?
Rh1 O3 2.030(2) 2_675 ?
Rh1 Rh1 2.3999(5) 2_675 ?
Rh2 O7 2.025(2) 2_566 ?
Rh2 O6 2.039(2) 2_566 ?
Rh2 Rh2 2.4016(6) 2_566 ?

loop_
_geom_torsion_atom_site_label_1
_geom_torsion_atom_site_label_2
_geom_torsion_atom_site_label_3
_geom_torsion_atom_site_label_4
_geom_torsion
_geom_torsion_site_symmetry_1
_geom_torsion_site_symmetry_2
_geom_torsion_site_symmetry_3
_geom_torsion_site_symmetry_4
_geom_torsion_publ_flag
O1 C1 C2 C7 176.5(4) . . . . ?
O2 C1 C2 C7 -2.6(6) . . . . ?
O1 C1 C2 C3 -2.1(6) . . . . ?
O2 C1 C2 C3 178.7(4) . . . . ?
C7 C2 C3 C4 -0.3(8) . . . . ?
C1 C2 C3 C4 178.5(5) . . . . ?
C2 C3 C4 C5 -1.3(9) . . . . ?
C3 C4 C5 C6 2.2(10) . . . . ?
C4 C5 C6 C7 -1.6(10) . . . . ?
C3 C2 C7 C6 0.9(8) . . . . ?
C1 C2 C7 C6 -177.9(5) . . . . ?
C5 C6 C7 C2 0.1(9) . . . . ?
O4 C8 C9 C14 -1.5(5) . . . . ?
O3 C8 C9 C14 177.8(4) . . . . ?
O4 C8 C9 C10 179.3(3) . . . . ?
O3 C8 C9 C10 -1.5(5) . . . . ?
C14 C9 C10 C11 0.1(6) . . . . ?
C8 C9 C10 C11 179.3(4) . . . . ?
C9 C10 C11 C12 0.0(7) . . . . ?
C10 C11 C12 C13 -0.3(8) . . . . ?
C11 C12 C13 C14 0.5(8) . . . . ?
C12 C13 C14 C9 -0.5(8) . . . . ?
C10 C9 C14 C13 0.2(7) . . . . ?
C8 C9 C14 C13 -179.1(4) . . . . ?
O6 C15 C16 C17 173.3(4) . . . . ?
O5 C15 C16 C17 -8.1(6) . . . . ?
O6 C15 C16 C21 -7.5(6) . . . . ?
O5 C15 C16 C21 171.2(4) . . . . ?
C21 C16 C17 C18 0.2(7) . . . . ?
C15 C16 C17 C18 179.4(4) . . . . ?
C16 C17 C18 C19 -0.7(9) . . . . ?
C17 C18 C19 C20 0.2(11) . . . . ?
C18 C19 C20 C21 0.8(11) . . . . ?
C17 C16 C21 C20 0.8(8) . . . . ?
C15 C16 C21 C20 -178.4(5) . . . . ?
C19 C20 C21 C16 -1.3(9) . . . . ?
O7 C22 C23 C28 -171.5(3) . . . . ?
O8 C22 C23 C28 8.0(5) . . . . ?
O7 C22 C23 C24 5.4(5) . . . . ?
O8 C22 C23 C24 -175.0(3) . . . . ?
C28 C23 C24 C25 2.2(6) . . . . ?
C22 C23 C24 C25 -174.8(3) . . . . ?
C23 C24 C25 C26 -1.3(6) . . . . ?
C24 C25 C26 C27 -0.5(7) . . . . ?
C25 C26 C27 C28 1.4(7) . . . . ?
C26 C27 C28 C23 -0.4(7) . . . . ?
C24 C23 C28 C27 -1.4(6) . . . . ?
C22 C23 C28 C27 175.6(4) . . . . ?
N1 C29 C30 N2 -1.4(5) . . . . ?
N2 C31 C32 N1 -2.3(5) . . . . ?
C35B C31 C32 N1 157.0(18) . . . . ?
C33A C31 C32 N1 -178.9(4) . . . . ?
N2 C31 C32 C35A 176.8(5) . . . . ?
C35B C31 C32 C35A -23.9(19) . . . . ?
C33A C31 C32 C35A 0.2(7) . . . . ?
N2 C31 C32 C33B -179.4(18) . . . . ?
C35B C31 C32 C33B -20(3) . . . . ?
C33A C31 C32 C33B 4.0(18) . . . . ?
N2 C31 C33A C34A -97.9(6) . . . . ?
C32 C31 C33A C34A 78.8(6) . . . . ?
C35B C31 C33A C34A -170(5) . . . . ?
N1 C32 C33B C34B 112(3) . . . . ?
C31 C32 C33B C34B -71(3) . . . . ?
C35A C32 C33B C34B 93(9) . . . . ?
C31 C32 N1 C29 4.7(5) . . . . ?
C35A C32 N1 C29 -174.5(4) . . . . ?
C33B C32 N1 C29 -179(2) . . . . ?
C31 C32 N1 Rh1 -168.5(2) . . . . ?
C35A C32 N1 Rh1 12.4(6) . . . . ?
C33B C32 N1 Rh1 8(2) . . . . ?
C30 C29 N1 C32 -2.9(5) . . . . ?
C30 C29 N1 Rh1 171.3(3) . . . . ?
C32 C31 N2 C30 -2.0(5) . . . . ?
C35B C31 N2 C30 -164.2(16) . . . . ?
C33A C31 N2 C30 174.7(4) . . . . ?
C32 C31 N2 Rh2 168.6(2) . . . . ?
C35B C31 N2 Rh2 6.4(17) . . . . ?
C33A C31 N2 Rh2 -14.8(6) . . . . ?
C29 C30 N2 C31 3.8(5) . . . . ?
C29 C30 N2 Rh2 -168.4(3) . . . . ?
O2 C1 O1 Rh1 0.8(5) . . . . ?
C2 C1 O1 Rh1 -178.3(2) . . . . ?
O1 C1 O2 Rh1 -1.3(5) . . . 2_675 ?
C2 C1 O2 Rh1 177.7(2) . . . 2_675 ?
O4 C8 O3 Rh1 2.3(5) . . . 2_675 ?
C9 C8 O3 Rh1 -176.9(2) . . . 2_675 ?
O3 C8 O4 Rh1 -3.1(5) . . . . ?
C9 C8 O4 Rh1 176.1(2) . . . . ?
O6 C15 O5 Rh2 3.9(5) . . . . ?
C16 C15 O5 Rh2 -174.6(2) . . . . ?
O5 C15 O6 Rh2 -4.0(5) . . . 2_566 ?
C16 C15 O6 Rh2 174.5(2) . . . 2_566 ?
O8 C22 O7 Rh2 1.5(5) . . . 2_566 ?
C23 C22 O7 Rh2 -179.0(2) . . . 2_566 ?
O7 C22 O8 Rh2 -1.9(5) . . . . ?
C23 C22 O8 Rh2 178.6(2) . . . . ?
C1 O1 Rh1 O2 6.1(14) . . . 2_675 ?
C1 O1 Rh1 O3 -87.8(3) . . . 2_675 ?
C1 O1 Rh1 O4 87.9(3) . . . . ?
C1 O1 Rh1 N1 179.3(3) . . . . ?
C1 O1 Rh1 Rh1 0.1(3) . . . 2_675 ?
C8 O4 Rh1 O2 90.7(3) . . . 2_675 ?
C8 O4 Rh1 O3 10.8(14) . . . 2_675 ?
C8 O4 Rh1 O1 -84.9(3) . . . . ?
C8 O4 Rh1 N1 178.8(3) . . . . ?
C8 O4 Rh1 Rh1 2.0(2) . . . 2_675 ?
C32 N1 Rh1 O2 -151.9(3) . . . 2_675 ?
C29 N1 Rh1 O2 34.7(2) . . . 2_675 ?
C32 N1 Rh1 O3 -62.7(3) . . . 2_675 ?
C29 N1 Rh1 O3 123.9(2) . . . 2_675 ?
C32 N1 Rh1 O1 28.6(3) . . . . ?
C29 N1 Rh1 O1 -144.8(2) . . . . ?
C32 N1 Rh1 O4 118.2(3) . . . . ?
C29 N1 Rh1 O4 -55.2(2) . . . . ?
C32 N1 Rh1 Rh1 -165.1(11) . . . 2_675 ?
C29 N1 Rh1 Rh1 21.5(14) . . . 2_675 ?
C15 O5 Rh2 O7 -90.0(3) . . . 2_566 ?
C15 O5 Rh2 O8 85.8(3) . . . . ?
C15 O5 Rh2 O6 0.2(15) . . . 2_566 ?
C15 O5 Rh2 N2 -178.2(3) . . . . ?
C15 O5 Rh2 Rh2 -1.6(3) . . . 2_566 ?
C22 O8 Rh2 O7 5.1(16) . . . 2_566 ?
C22 O8 Rh2 O5 -86.8(3) . . . . ?
C22 O8 Rh2 O6 89.0(3) . . . 2_566 ?
C22 O8 Rh2 N2 -173.4(3) . . . . ?
C22 O8 Rh2 Rh2 1.1(2) . . . 2_566 ?
C31 N2 Rh2 O7 135.1(3) . . . 2_566 ?
C30 N2 Rh2 O7 -54.0(2) . . . 2_566 ?
C31 N2 Rh2 O5 -133.1(3) . . . . ?
C30 N2 Rh2 O5 37.9(2) . . . . ?
C31 N2 Rh2 O8 -45.0(3) . . . . ?
C30 N2 Rh2 O8 125.9(2) . . . . ?
C31 N2 Rh2 O6 47.0(3) . . . 2_566 ?
C30 N2 Rh2 O6 -142.0(2) . . . 2_566 ?
C31 N2 Rh2 Rh2 -165.3(5) . . . 2_566 ?
C30 N2 Rh2 Rh2 5.7(8) . . . 2_566 ?
